data_7116632
loop_
_publ_author_name
'Shuaijun Yang'
'Danqing Liu'
'Xiaomin Xu'
'Qian Miao'

_publ_section_title
;
 Molecular packing and n-channel thin film transistors of chlorinated
 cyclobuta[1,2-b:3,4-b']diquinoxalines
;
_journal_name_full Chem.Commun.
_journal_page_first 4275
_journal_paper_doi 10.1039/C5cc00537J
_journal_volume 51
_journal_year 2015
_chemical_formula_sum 'C16 H8 N4'
_chemical_formula_weight 256.26
_chemical_name_systematic
; 
 ? 
;
_space_group_IT_number 14
_symmetry_cell_setting monoclinic
_symmetry_space_group_name_Hall '-P 2ybc'
_symmetry_space_group_name_H-M 'P 1 21/c 1'
_atom_sites_solution_hydrogens geom
_atom_sites_solution_primary direct
_atom_sites_solution_secondary difmap
_audit_creation_method SHELXL-97
_audit_update_record
;
2015-01-16 deposited with the CCDC.
2015-02-03 downloaded from the CCDC.
;
_cell_angle_alpha 90.00
_cell_angle_beta 90.402(7)
_cell_angle_gamma 90.00
_cell_formula_units_Z 2
_cell_length_a 4.6304(17)
_cell_length_b 14.479(6)
_cell_length_c 8.886(3)
_cell_measurement_reflns_used 286
_cell_measurement_temperature 296(2)
_cell_measurement_theta_max 15
_cell_measurement_theta_min 15
_cell_volume 595.7(4)
_computing_cell_refinement 'BRUKER KAPPA APEXII DUO DIFFRACTOMETER'
_computing_data_collection 'BRUKER KAPPA APEXII DUO DIFFRACTOMETER'
_computing_data_reduction 'BRUKER KAPPA APEXII DUO DIFFRACTOMETER'
_computing_molecular_graphics 'SIEMENS SHELXTL'
_computing_publication_material 'SIEMENS SHELXTL'
_computing_structure_refinement 'SHELXL-97 (Sheldrick, 2008)'
_computing_structure_solution 'SHELXS-97 (Sheldrick, 2008)'
_diffrn_ambient_temperature 296(2)
_diffrn_measured_fraction_theta_full 0.996
_diffrn_measured_fraction_theta_max 0.996
_diffrn_measurement_device_type 'BRUKER KAPPA APEXII DUO DIFFRACTOMETER'
_diffrn_measurement_method 'PHI & OMEGA SCAN'
_diffrn_radiation_monochromator graphite
_diffrn_radiation_source 'fine-focus sealed tube'
_diffrn_radiation_type MoK\a
_diffrn_radiation_wavelength 0.71073
_diffrn_reflns_av_R_equivalents 0.0866
_diffrn_reflns_av_sigmaI/netI 0.0752
_diffrn_reflns_limit_h_max 5
_diffrn_reflns_limit_h_min -4
_diffrn_reflns_limit_k_max 17
_diffrn_reflns_limit_k_min -17
_diffrn_reflns_limit_l_max 10
_diffrn_reflns_limit_l_min -9
_diffrn_reflns_number 4414
_diffrn_reflns_theta_full 25.24
_diffrn_reflns_theta_max 25.24
_diffrn_reflns_theta_min 2.69
_exptl_absorpt_coefficient_mu 0.090
_exptl_absorpt_correction_T_max 0.7456
_exptl_absorpt_correction_T_min 0.4405
_exptl_absorpt_correction_type multi-scan
_exptl_crystal_colour yellow
_exptl_crystal_density_diffrn 1.428
_exptl_crystal_density_method 'not measured'
_exptl_crystal_description block
_exptl_crystal_F_000 264
_exptl_crystal_size_max 0.40
_exptl_crystal_size_mid 0.30
_exptl_crystal_size_min 0.20
_refine_diff_density_max 0.301
_refine_diff_density_min -0.457
_refine_diff_density_rms 0.086
_refine_ls_extinction_method none
_refine_ls_goodness_of_fit_ref 1.006
_refine_ls_hydrogen_treatment riding
_refine_ls_matrix_type full
_refine_ls_number_parameters 91
_refine_ls_number_reflns 1078
_refine_ls_number_restraints 0
_refine_ls_restrained_S_all 1.006
_refine_ls_R_factor_all 0.1155
_refine_ls_R_factor_gt 0.0732
_refine_ls_shift/su_max 0.000
_refine_ls_shift/su_mean 0.000
_refine_ls_structure_factor_coef Fsqd
_refine_ls_weighting_details 'calc w=1/[\s^2^(Fo^2^)+(0.1204P)^2^+0.0000P] where P=(Fo^2^+2Fc^2^)/3'
_refine_ls_weighting_scheme calc
_refine_ls_wR_factor_gt 0.1842
_refine_ls_wR_factor_ref 0.2114
_reflns_number_gt 661
_reflns_number_total 1078
_reflns_threshold_expression >2sigma(I)
_cod_data_source_file c5cc00537j2.cif
_cod_data_source_block YSJ185
_cod_original_cell_volume 595.8(4)
_cod_original_sg_symbol_H-M P2(1)/c
_cod_database_code 7116632

loop_
_symmetry_equiv_pos_as_xyz
'x, y, z'
'-x, y+1/2, -z+1/2'
'-x, -y, -z'
'x, -y-1/2, z-1/2'

loop_
_atom_site_label
_atom_site_type_symbol
_atom_site_fract_x
_atom_site_fract_y
_atom_site_fract_z
_atom_site_U_iso_or_equiv
_atom_site_adp_type
_atom_site_occupancy
_atom_site_symmetry_multiplicity
_atom_site_calc_flag
_atom_site_refinement_flags
N1 N 0.1513(5) 0.14914(16) 0.0611(3) 0.0403(8) Uani 1 1 d .
N2 N 0.3436(5) -0.03061(16) 0.1863(3) 0.0389(8) Uani 1 1 d .
C1 C 0.0566(6) 0.0680(2) 0.0215(3) 0.0358(8) Uani 1 1 d .
C2 C 0.1498(5) -0.0190(2) 0.0824(3) 0.0359(8) Uani 1 1 d .
C3 C 0.4533(6) 0.0548(2) 0.2359(3) 0.0367(8) Uani 1 1 d .
C4 C 0.6646(7) 0.0544(2) 0.3493(4) 0.0476(9) Uani 1 1 d .
H4A H 0.7303 -0.0015 0.3882 0.057 Uiso 1 1 calc R
C5 C 0.7748(7) 0.1354(3) 0.4034(4) 0.0569(11) Uani 1 1 d .
H5A H 0.9136 0.1343 0.4795 0.068 Uiso 1 1 calc R
C6 C 0.6808(8) 0.2198(3) 0.3453(4) 0.0578(11) Uani 1 1 d .
H6A H 0.7573 0.2745 0.3834 0.069 Uiso 1 1 calc R
C7 C 0.4790(7) 0.2230(2) 0.2340(4) 0.0485(9) Uani 1 1 d .
H7A H 0.4195 0.2799 0.1962 0.058 Uiso 1 1 calc R
C8 C 0.3587(6) 0.14133(19) 0.1749(3) 0.0391(8) Uani 1 1 d .

loop_
_atom_site_aniso_label
_atom_site_aniso_U_11
_atom_site_aniso_U_22
_atom_site_aniso_U_33
_atom_site_aniso_U_23
_atom_site_aniso_U_13
_atom_site_aniso_U_12
N1 0.0397(15) 0.0337(15) 0.0477(17) 0.0000(11) -0.0016(12) -0.0022(11)
N2 0.0369(13) 0.0352(15) 0.0445(16) 0.0022(12) -0.0039(12) 0.0008(11)
C1 0.0320(16) 0.0354(16) 0.0398(17) 0.0003(14) 0.0001(14) 0.0009(13)
C2 0.0327(15) 0.0326(17) 0.0425(18) 0.0016(15) 0.0000(13) 0.0003(14)
C3 0.0312(15) 0.0423(18) 0.0367(18) -0.0009(13) 0.0007(14) -0.0008(12)
C4 0.0424(17) 0.054(2) 0.046(2) 0.0019(16) -0.0048(16) 0.0013(15)
C5 0.048(2) 0.072(3) 0.050(2) -0.0098(19) -0.0063(17) -0.0069(17)
C6 0.053(2) 0.055(2) 0.065(2) -0.016(2) -0.0006(19) -0.0134(18)
C7 0.0476(19) 0.0408(19) 0.057(2) -0.0053(16) -0.0005(18) -0.0059(15)
C8 0.0325(15) 0.0427(19) 0.0422(18) -0.0022(15) 0.0025(14) -0.0009(14)

loop_
_atom_type_symbol
_atom_type_description
_atom_type_scat_dispersion_real
_atom_type_scat_dispersion_imag
_atom_type_scat_source
C C 0.0033 0.0016 'International Tables Vol C Tables 4.2.6.8 and 6.1.1.4'
H H 0.0000 0.0000 'International Tables Vol C Tables 4.2.6.8 and 6.1.1.4'
N N 0.0061 0.0033 'International Tables Vol C Tables 4.2.6.8 and 6.1.1.4'

loop_
_geom_angle_atom_site_label_1
_geom_angle_atom_site_label_2
_geom_angle_atom_site_label_3
_geom_angle
_geom_angle_site_symmetry_3
C1 N1 C8 110.6(2) .
C2 N2 C3 110.9(2) .
N1 C1 C2 126.2(3) .
N1 C1 C2 143.5(3) 3
C2 C1 C2 90.3(2) 3
N2 C2 C1 126.0(3) .
N2 C2 C1 144.3(3) 3
C1 C2 C1 89.7(2) 3
C4 C3 N2 118.1(3) .
C4 C3 C8 119.1(3) .
N2 C3 C8 122.8(3) .
C5 C4 C3 120.4(3) .
C4 C5 C6 120.5(3) .
C7 C6 C5 120.7(3) .
C6 C7 C8 120.8(3) .
N1 C8 C7 118.1(3) .
N1 C8 C3 123.5(3) .
C7 C8 C3 118.4(3) .

loop_
_geom_bond_atom_site_label_1
_geom_bond_atom_site_label_2
_geom_bond_distance
_geom_bond_site_symmetry_2
N1 C1 1.302(3) .
N1 C8 1.395(4) .
N2 C2 1.294(4) .
N2 C3 1.407(4) .
C1 C2 1.437(4) .
C1 C2 1.502(4) 3
C2 C1 1.502(4) 3
C3 C4 1.400(5) .
C3 C8 1.432(4) .
C4 C5 1.366(4) .
C5 C6 1.395(5) .
C6 C7 1.357(5) .
C7 C8 1.408(4) .
